data_8103428
loop_
_publ_author_name
'Klepp, K.O.'
'Weithaler, C.'

_publ_section_title
;
 Crystal structure of rubidiumselenoaurate(I), Rb Au Se
;
_journal_name_full 'Zeitschrift fuer Kristallographie (149,1979-)'
_journal_page_first 549
_journal_page_last 549
_journal_volume 211
_journal_year 1996
_chemical_formula_sum 'Au Rb Se'
_chemical_name_systematic 'Rb (Au Se)'
_space_group_IT_number 63
_symmetry_space_group_name_Hall '-C 2c 2'
_symmetry_space_group_name_H-M 'C m c m'
_cell_angle_alpha 90
_cell_angle_beta 90
_cell_angle_gamma 90
_cell_formula_units_Z 4
_cell_length_a 6.782
_cell_length_b 8.332
_cell_length_c 6.744
_cell_volume 381.087
_citation_journal_id_ASTM ZEKRDZ
_cod_data_source_file gold_344.cif
_cod_data_source_block Au1Rb1Se1
_cod_original_cell_volume 381.0874
_cod_original_formula_sum 'Au1 Rb1 Se1'
_cod_database_code 8103428

loop_
_symmetry_equiv_pos_as_xyz
x,y,z
-x,-y,z+1/2
x,-y,-z
-x,y,-z+1/2
-x,-y,-z
x,y,-z-1/2
-x,y,z
x,-y,z-1/2
x+1/2,y+1/2,z
-x+1/2,-y+1/2,z+1/2
x+1/2,-y+1/2,-z
-x+1/2,y+1/2,-z+1/2
-x+1/2,-y+1/2,-z
x+1/2,y+1/2,-z-1/2
-x+1/2,y+1/2,z
x+1/2,-y+1/2,z-1/2

loop_
_atom_site_label
_atom_site_type_symbol
_atom_site_fract_x
_atom_site_fract_y
_atom_site_fract_z
_atom_site_occupancy
_atom_site_U_iso_or_equiv
Au1 Au+1 0 0 0 1 0.0
Rb1 Rb+1 0 0.369 0.25 1 0.0
Se1 Se-2 0 0.7933 0.25 1 0.0
